data_7010998
loop_
_publ_author_name
'Lang, Jian-Ping'
'Kawaguchi, Hiroyuki'
'Tatsumi, Kazuyuki'

_publ_section_title
;
 Reactions of tetrathiotungstate and tetrathiomolybdate with
 substituted haloalkanes
;
_journal_issue 12
_journal_name_full 'Journal of the Chemical Society, Dalton Transactions'
_journal_page_first 2573
_journal_paper_doi 10.1039/b106572f
_journal_year 2002
_chemical_formula_sum 'C28 H28 Cl P S4 W'
_chemical_formula_weight 743.05
_space_group_IT_number 14
_symmetry_cell_setting monoclinic
_symmetry_Int_Tables_number 14
_symmetry_space_group_name_Hall '-P 2ybc'
_symmetry_space_group_name_H-M 'P 1 21/c 1'
_audit_creation_date 'Mon Mar 25 09:44:35 2002'
_audit_creation_method 'by teXsan'
_cell_angle_alpha 90
_cell_angle_beta 97.54(6)
_cell_angle_gamma 90
_cell_formula_units_Z 4
_cell_length_a 9.806(10)
_cell_length_b 13.56(2)
_cell_length_c 22.78(1)
_cell_measurement_reflns_used 25
_cell_measurement_temperature 296.2
_cell_measurement_theta_max 15.1
_cell_measurement_theta_min 14.9
_cell_volume 3003(6)
_computing_cell_refinement 'MSC/AFC Diffractometer Control'
_computing_data_collection 'MSC/AFC Diffractometer Control'
_computing_data_reduction 'teXsan Ver. 1.11'
_computing_publication_material 'teXsan Ver. 1.11'
_computing_structure_refinement 'teXsan Ver. 1.10'
_computing_structure_solution 'DIRDIF94 (PATTY)'
_diffrn_measured_fraction_theta_full 0.7745
_diffrn_measured_fraction_theta_max 0.7745
_diffrn_measurement_device_type 'Rigaku AFC7R'
_diffrn_measurement_method \w-2\q
_diffrn_radiation_type 'Mo K\a'
_diffrn_radiation_wavelength 0.7107
_diffrn_reflns_av_R_equivalents 0.041
_diffrn_reflns_limit_h_max 10
_diffrn_reflns_limit_h_min 0
_diffrn_reflns_limit_k_max 16
_diffrn_reflns_limit_k_min 0
_diffrn_reflns_limit_l_max 26
_diffrn_reflns_limit_l_min -27
_diffrn_reflns_number 4491
_diffrn_reflns_theta_full 25.14
_diffrn_reflns_theta_max 25.14
_diffrn_standards_decay_% 17.60
_diffrn_standards_interval_count 150
_diffrn_standards_number 3
_exptl_absorpt_coefficient_mu 4.287
_exptl_absorpt_correction_T_max 1.000
_exptl_absorpt_correction_T_min 0.550
_exptl_absorpt_correction_type psi-scan
_exptl_absorpt_process_details '(North, Phillips & Mathews, 1968)'
_exptl_crystal_colour red
_exptl_crystal_density_diffrn 1.643
_exptl_crystal_density_method 'not measured'
_exptl_crystal_description prismatic
_exptl_crystal_size_max 0.700
_exptl_crystal_size_mid 0.600
_exptl_crystal_size_min 0.500
_refine_diff_density_max 1.19
_refine_diff_density_min -1.51
_refine_ls_extinction_method none
_refine_ls_goodness_of_fit_ref 3.091
_refine_ls_hydrogen_treatment noref
_refine_ls_number_parameters 334
_refine_ls_number_reflns 2940
_refine_ls_R_factor_gt 0.0524
_refine_ls_shift/su_max 0.1148
_refine_ls_structure_factor_coef F
_refine_ls_weighting_details 'w = 1/[\s^2^(Fo) + 0.00026|Fo|^2^]'
_refine_ls_weighting_scheme calc
_refine_ls_wR_factor_ref 0.0760
_reflns_number_gt 2940
_reflns_number_total 4158
_reflns_threshold_expression F^2^>3.0\s(F^2^)
_cod_data_source_file b106572f.txt
_cod_data_source_block '[PPh4][WS3(S-CH2CH2CH2CH2C'
_cod_original_cell_volume 3003(4)
_cod_original_formula_sum 'C28 H28 Cl P S4 W '
_cod_database_code 7010998

loop_
_symmetry_equiv_pos_as_xyz
x,y,z
-x,1/2+y,1/2-z
-x,-y,-z
x,1/2-y,1/2+z

loop_
_atom_site_label
_atom_site_type_symbol
_atom_site_fract_x
_atom_site_fract_y
_atom_site_fract_z
_atom_site_U_iso_or_equiv
_atom_site_adp_type
_atom_site_occupancy
_atom_site_calc_flag
_atom_site_refinement_flags
_atom_site_disorder_assembly
_atom_site_disorder_group
W W 0.25252(3) 0.21404(3) 0.36400(2) 0.05947(10) Uani 1.00 d . . .
Cl(1a) Cl -0.0136(8) 0.0959(8) 0.0606(5) 0.177(4) Uani 0.50 d P . .
Cl(1b) Cl -0.024(1) 0.074(1) 0.0708(4) 0.193(4) Uani 0.50 d P . .
S(1) S 0.1814(3) 0.0691(2) 0.3159(1) 0.1000(9) Uani 1.00 d . . .
S(2) S 0.4572(2) 0.1956(2) 0.4067(1) 0.0696(7) Uani 1.00 d . . .
S(3) S 0.1151(3) 0.2353(3) 0.4281(1) 0.1045(10) Uani 1.00 d . . .
S(4) S 0.2409(2) 0.3312(2) 0.3002(1) 0.0838(8) Uani 1.00 d . . .
P P 0.5324(2) 0.2155(2) 0.61828(9) 0.0471(5) Uani 1.00 d . . .
C(1) C 0.253(1) 0.0676(9) 0.2478(5) 0.114(4) Uani 1.00 d . . .
C(2) C 0.163(1) 0.082(1) 0.1929(6) 0.130(5) Uani 1.00 d . . .
C(3) C 0.034(1) 0.029(1) 0.1798(5) 0.137(5) Uani 1.00 d . . .
C(4a) C -0.007(3) 0.004(1) 0.1159(5) 0.147(8) Uani 0.50 d P . .
C(4b) C -0.093(1) 0.044(3) 0.1362(7) 0.17(1) Uani 0.50 d P . .
C(5) C 0.4795(7) 0.3395(6) 0.5987(3) 0.051(2) Uani 1.00 d . . .
C(6) C 0.5175(7) 0.4178(6) 0.6347(3) 0.059(2) Uani 1.00 d . . .
C(7) C 0.4755(10) 0.5114(6) 0.6202(4) 0.079(3) Uani 1.00 d . . .
C(8) C 0.3884(9) 0.5262(6) 0.5662(5) 0.080(3) Uani 1.00 d . . .
C(9) C 0.3533(10) 0.4484(7) 0.5295(4) 0.086(3) Uani 1.00 d . . .
C(10) C 0.3986(8) 0.3555(6) 0.5443(4) 0.065(2) Uani 1.00 d . . .
C(11) C 0.6434(7) 0.2178(5) 0.6877(3) 0.052(2) Uani 1.00 d . . .
C(12) C 0.5905(8) 0.2247(6) 0.7405(4) 0.063(2) Uani 1.00 d . . .
C(13) C 0.6730(10) 0.2317(6) 0.7925(3) 0.072(2) Uani 1.00 d . . .
C(14) C 0.8120(10) 0.2294(7) 0.7937(4) 0.082(2) Uani 1.00 d . . .
C(15) C 0.8620(9) 0.2185(7) 0.7420(4) 0.082(3) Uani 1.00 d . . .
C(16) C 0.7866(7) 0.2125(6) 0.6890(4) 0.066(2) Uani 1.00 d . . .
C(17) C 0.6252(7) 0.1687(6) 0.5629(3) 0.051(2) Uani 1.00 d . . .
C(18) C 0.7133(8) 0.2322(6) 0.5373(4) 0.064(3) Uani 1.00 d . . .
C(19) C 0.7968(8) 0.1971(8) 0.4992(4) 0.076(3) Uani 1.00 d . . .
C(20) C 0.8033(9) 0.0962(8) 0.4887(4) 0.081(3) Uani 1.00 d . . .
C(21) C 0.726(1) 0.0337(7) 0.5141(5) 0.095(4) Uani 1.00 d . . .
C(22) C 0.6296(8) 0.0685(6) 0.5520(4) 0.066(2) Uani 1.00 d . . .
C(23) C 0.3854(7) 0.1408(6) 0.6281(3) 0.056(2) Uani 1.00 d . . .
C(24) C 0.2524(7) 0.1720(6) 0.6103(4) 0.067(2) Uani 1.00 d . . .
C(25) C 0.1455(8) 0.1129(8) 0.6223(5) 0.095(3) Uani 1.00 d . . .
C(26) C 0.170(1) 0.0241(8) 0.6511(5) 0.114(4) Uani 1.00 d . . .
C(27) C 0.297(1) -0.0045(7) 0.6692(5) 0.104(3) Uani 1.00 d . . .
C(28) C 0.4090(8) 0.0503(6) 0.6601(4) 0.070(3) Uani 1.00 d . . .
H(1) H 0.5763 0.4065 0.6718 0.0709 Uiso 1.00 calc . . .
H(2) H 0.5043 0.5664 0.6461 0.0949 Uiso 1.00 calc . . .
H(3) H 0.3540 0.5917 0.5553 0.0960 Uiso 1.00 calc . . .
H(4) H 0.2950 0.4592 0.4923 0.1031 Uiso 1.00 calc . . .
H(5) H 0.3750 0.3010 0.5173 0.0774 Uiso 1.00 calc . . .
H(6) H 0.4915 0.2246 0.7403 0.0755 Uiso 1.00 calc . . .
H(7) H 0.6332 0.2384 0.8291 0.0860 Uiso 1.00 calc . . .
H(8) H 0.8729 0.2354 0.8307 0.0979 Uiso 1.00 calc . . .
H(9) H 0.9612 0.2147 0.7433 0.0978 Uiso 1.00 calc . . .
H(10) H 0.8287 0.2048 0.6531 0.0787 Uiso 1.00 calc . . .
H(11) H 0.7146 0.3019 0.5469 0.0767 Uiso 1.00 calc . . .
H(12) H 0.8519 0.2424 0.4792 0.0914 Uiso 1.00 calc . . .
H(13) H 0.8656 0.0715 0.4625 0.0977 Uiso 1.00 calc . . .
H(14) H 0.7340 -0.0365 0.5072 0.1135 Uiso 1.00 calc . . .
H(15) H 0.5696 0.0231 0.5693 0.0795 Uiso 1.00 calc . . .
H(16) H 0.2348 0.2342 0.5897 0.0805 Uiso 1.00 calc . . .
H(17) H 0.0515 0.1341 0.6103 0.1134 Uiso 1.00 calc . . .
H(18) H 0.0930 -0.0175 0.6581 0.1372 Uiso 1.00 calc . . .
H(19) H 0.3113 -0.0670 0.6899 0.1249 Uiso 1.00 calc . . .
H(20) H 0.5015 0.0285 0.6748 0.0842 Uiso 1.00 calc . . .
H(21) H 0.3219 0.1195 0.2502 0.1372 Uiso 1.00 calc . . .
H(22) H 0.2977 0.0042 0.2453 0.1372 Uiso 1.00 calc . . .
H(23) H 0.1398 0.1513 0.1911 0.1566 Uiso 1.00 calc . . .
H(24) H 0.2171 0.0658 0.1614 0.1566 Uiso 1.00 calc . . .

loop_
_atom_site_aniso_label
_atom_site_aniso_U_11
_atom_site_aniso_U_22
_atom_site_aniso_U_33
_atom_site_aniso_U_12
_atom_site_aniso_U_13
_atom_site_aniso_U_23
W 0.0447(2) 0.0813(2) 0.0519(2) -0.0034(2) 0.0041(1) 0.0032(2)
Cl(1a) 0.084(5) 0.223(8) 0.225(9) 0.028(5) 0.019(5) 0.132(7)
Cl(1b) 0.189(9) 0.30(1) 0.072(5) -0.018(9) -0.061(5) 0.020(5)
S(1) 0.101(2) 0.112(2) 0.085(2) -0.041(2) 0.006(1) -0.021(2)
S(2) 0.0512(10) 0.089(2) 0.067(1) 0.002(1) 0.0020(10) 0.006(1)
S(3) 0.069(1) 0.169(3) 0.080(2) 0.017(2) 0.031(1) 0.005(2)
S(4) 0.067(1) 0.106(2) 0.078(2) 0.005(1) 0.008(1) 0.033(1)
P 0.0393(9) 0.052(1) 0.049(1) -0.0018(10) 0.0030(8) -0.001(1)
C(1) 0.097(7) 0.15(1) 0.091(5) -0.021(7) 0.011(4) -0.041(8)
C(2) 0.098(7) 0.19(1) 0.102(8) 0.003(7) 0.016(5) 0.030(9)
C(3) 0.110(7) 0.21(1) 0.086(8) -0.030(8) -0.006(6) 0.025(9)
C(4a) 0.18(2) 0.17(2) 0.101(9) -0.11(2) 0.06(1) -0.060(8)
C(4b) 0.10(2) 0.26(3) 0.15(2) 0.02(2) -0.008(8) 0.11(2)
C(5) 0.038(4) 0.052(3) 0.064(4) -0.001(3) 0.011(3) 0.008(3)
C(6) 0.060(5) 0.062(4) 0.053(5) 0.003(4) -0.002(4) 0.002(3)
C(7) 0.097(6) 0.054(4) 0.087(6) -0.002(5) 0.013(4) 0.001(5)
C(8) 0.080(6) 0.066(5) 0.096(6) 0.013(5) 0.017(4) 0.030(4)
C(9) 0.091(6) 0.082(5) 0.078(7) 0.022(5) -0.014(5) 0.027(4)
C(10) 0.062(5) 0.074(5) 0.057(5) 0.009(4) 0.007(3) 0.009(5)
C(11) 0.046(3) 0.059(4) 0.047(3) 0.002(4) -0.005(2) -0.004(4)
C(12) 0.055(4) 0.079(6) 0.057(3) 0.006(4) 0.017(3) -0.002(5)
C(13) 0.101(4) 0.073(6) 0.043(4) -0.016(5) 0.016(4) 0.002(5)
C(14) 0.093(4) 0.087(6) 0.053(4) -0.008(6) -0.039(4) -0.003(5)
C(15) 0.064(5) 0.102(7) 0.073(4) 0.005(5) -0.013(3) 0.014(6)
C(16) 0.047(3) 0.076(5) 0.071(5) 0.004(5) 0.000(3) 0.000(5)
C(17) 0.046(4) 0.060(3) 0.044(4) 0.005(3) -0.003(3) -0.007(3)
C(18) 0.061(5) 0.067(5) 0.067(5) -0.006(4) 0.021(3) -0.004(4)
C(19) 0.054(4) 0.118(6) 0.060(5) -0.001(5) 0.018(4) 0.002(5)
C(20) 0.064(5) 0.124(6) 0.056(6) 0.019(5) 0.005(4) -0.019(5)
C(21) 0.117(7) 0.084(7) 0.093(7) 0.022(5) 0.051(5) -0.017(6)
C(22) 0.073(5) 0.058(3) 0.066(6) -0.008(4) 0.003(4) -0.001(4)
C(23) 0.045(3) 0.054(4) 0.074(5) -0.008(2) 0.024(3) -0.015(4)
C(24) 0.049(3) 0.075(5) 0.078(6) 0.005(3) 0.010(4) -0.014(5)
C(25) 0.043(4) 0.121(7) 0.123(9) -0.039(4) 0.024(5) -0.055(6)
C(26) 0.107(5) 0.110(7) 0.143(9) -0.090(5) 0.078(6) -0.050(6)
C(27) 0.123(5) 0.099(7) 0.101(8) -0.075(5) 0.055(6) -0.018(6)
C(28) 0.070(5) 0.065(5) 0.073(6) 0.004(4) 0.001(4) 0.002(4)

loop_
_atom_type_symbol
_atom_type_description
_atom_type_scat_dispersion_real
_atom_type_scat_dispersion_imag
_atom_type_scat_source
C C 0.003 0.002
;International Tables for Crystallography
(1992, Vol. C, Tables 4.2.6.8 and 6.1.1.1)
;
H H 0.000 0.000
;International Tables for Crystallography
(1992, Vol. C, Table 6.1.1.2)
;
P P 0.102 0.094
;International Tables for Crystallography
(1992, Vol. C, Tables 4.2.6.8 and 6.1.1.1)
;
S S 0.125 0.123
;International Tables for Crystallography
(1992, Vol. C, Tables 4.2.6.8 and 6.1.1.1)
;
W W -0.849 6.872
;International Tables for Crystallography
(1992, Vol. C, Tables 4.2.6.8 and 6.1.1.1)
;
Cl Cl 0.148 0.159
;International Tables for Crystallography
(1992, Vol. C, Tables 4.2.6.8 and 6.1.1.1)
;

loop_
_geom_angle_atom_site_label_1
_geom_angle_atom_site_label_2
_geom_angle_atom_site_label_3
_geom_angle
_geom_angle_site_symmetry_1
_geom_angle_site_symmetry_2
_geom_angle_site_symmetry_3
_geom_angle_publ_flag
S(1) W S(2) 108.9(2) . . . yes
S(1) W S(3) 105.2(2) . . . yes
S(1) W S(4) 108.8(2) . . . yes
S(2) W S(3) 110.2(2) . . . yes
S(2) W S(4) 111.1(2) . . . yes
S(3) W S(4) 112.4(2) . . . yes
Cl(1b) Cl(1a) C(4a) 17(3) . . . yes
Cl(1b) Cl(1a) C(4b) 28(5) . . . yes
C(4a) Cl(1a) C(4b) 33(1) . . . yes
Cl(1a) Cl(1b) C(4a) 157(5) . . . yes
Cl(1a) Cl(1b) C(4b) 145(6) . . . yes
C(4a) Cl(1b) C(4b) 40(2) . . . yes
W S(1) C(1) 107.0(7) . . . yes
C(5) P C(11) 108.9(6) . . . yes
C(5) P C(17) 108.5(6) . . . yes
C(5) P C(23) 110.3(6) . . . yes
C(11) P C(17) 109.0(6) . . . yes
C(11) P C(23) 107.6(6) . . . yes
C(17) P C(23) 112.5(6) . . . yes
S(1) C(1) C(2) 118(1) . . . yes
C(1) C(2) C(3) 121(1) . . . yes
C(2) C(3) C(4a) 115(2) . . . yes
C(2) C(3) C(4b) 133(2) . . . yes
C(4a) C(3) C(4b) 45(2) . . . yes
Cl(1a) C(4a) Cl(1b) 4(1) . . . yes
Cl(1a) C(4a) C(3) 120(1) . . . yes
Cl(1a) C(4a) C(4b) 89(2) . . . yes
Cl(1b) C(4a) C(3) 123(2) . . . yes
Cl(1b) C(4a) C(4b) 86(2) . . . yes
C(3) C(4a) C(4b) 67(1) . . . yes
Cl(1a) C(4b) Cl(1b) 6(1) . . . yes
Cl(1a) C(4b) C(3) 102(1) . . . yes
Cl(1a) C(4b) C(4a) 57(1) . . . yes
Cl(1b) C(4b) C(3) 102(1) . . . yes
Cl(1b) C(4b) C(4a) 52(1) . . . yes
C(3) C(4b) C(4a) 66(1) . . . yes
P C(5) C(6) 122(1) . . . yes
P C(5) C(10) 118(1) . . . yes
C(6) C(5) C(10) 119(1) . . . yes
C(5) C(6) C(7) 121(1) . . . yes
C(6) C(7) C(8) 118(1) . . . yes
C(7) C(8) C(9) 119(1) . . . yes
C(8) C(9) C(10) 121(1) . . . yes
C(5) C(10) C(9) 119(1) . . . yes
P C(11) C(12) 121.1(10) . . . yes
P C(11) C(16) 120(1) . . . yes
C(12) C(11) C(16) 118(1) . . . yes
C(11) C(12) C(13) 121(1) . . . yes
C(12) C(13) C(14) 120(1) . . . yes
C(13) C(14) C(15) 117(1) . . . yes
C(14) C(15) C(16) 125(1) . . . yes
C(11) C(16) C(15) 116(1) . . . yes
P C(17) C(18) 118(1) . . . yes
P C(17) C(22) 120(1) . . . yes
C(18) C(17) C(22) 119(1) . . . yes
C(17) C(18) C(19) 120(1) . . . yes
C(18) C(19) C(20) 119(1) . . . yes
C(19) C(20) C(21) 120(1) . . . yes
C(20) C(21) C(22) 120(1) . . . yes
C(17) C(22) C(21) 117(1) . . . yes
P C(23) C(24) 122(1) . . . yes
P C(23) C(28) 117.9(10) . . . yes
C(24) C(23) C(28) 119(1) . . . yes
C(23) C(24) C(25) 118(1) . . . yes
C(24) C(25) C(26) 121(1) . . . yes
C(25) C(26) C(27) 120(1) . . . yes
C(26) C(27) C(28) 122(1) . . . yes
C(23) C(28) C(27) 117(1) . . . yes

loop_
_geom_bond_atom_site_label_1
_geom_bond_atom_site_label_2
_geom_bond_distance
_geom_bond_site_symmetry_1
_geom_bond_site_symmetry_2
_geom_bond_publ_flag
W S(1) 2.313(5) . . yes
W S(2) 2.128(4) . . yes
W S(3) 2.133(4) . . yes
W S(4) 2.148(4) . . yes
Cl(1a) Cl(1b) 0.40(3) . . yes
Cl(1a) C(4a) 1.77(1) . . yes
Cl(1a) C(4b) 2.10(3) . . yes
Cl(1b) C(4a) 1.40(3) . . yes
Cl(1b) C(4b) 1.76(1) . . yes
S(1) C(1) 1.79(2) . . yes
P C(5) 1.80(1) . . yes
P C(11) 1.80(1) . . yes
P C(17) 1.77(1) . . yes
P C(23) 1.80(1) . . yes
C(1) C(2) 1.45(3) . . yes
C(2) C(3) 1.45(3) . . yes
C(3) C(4a) 1.50(1) . . yes
C(3) C(4b) 1.51(1) . . yes
C(4a) C(4b) 1.16(6) . . yes
C(5) C(6) 1.36(2) . . yes
C(5) C(10) 1.40(2) . . yes
C(6) C(7) 1.36(2) . . yes
C(7) C(8) 1.42(2) . . yes
C(8) C(9) 1.36(2) . . yes
C(9) C(10) 1.36(2) . . yes
C(11) C(12) 1.37(2) . . yes
C(11) C(16) 1.40(2) . . yes
C(12) C(13) 1.35(2) . . yes
C(13) C(14) 1.36(2) . . yes
C(14) C(15) 1.34(2) . . yes
C(15) C(16) 1.33(2) . . yes
C(17) C(18) 1.40(2) . . yes
C(17) C(22) 1.38(2) . . yes
C(18) C(19) 1.35(2) . . yes
C(19) C(20) 1.39(2) . . yes
C(20) C(21) 1.32(2) . . yes
C(21) C(22) 1.44(2) . . yes
C(23) C(24) 1.38(2) . . yes
C(23) C(28) 1.43(2) . . yes
C(24) C(25) 1.38(2) . . yes
C(25) C(26) 1.38(3) . . yes
C(26) C(27) 1.32(3) . . yes
C(27) C(28) 1.37(2) . . yes

loop_
_geom_contact_atom_site_label_1
_geom_contact_atom_site_label_2
_geom_contact_distance
_geom_contact_site_symmetry_1
_geom_contact_site_symmetry_2
_geom_contact_publ_flag
Cl(1a) C(18) 3.54(2) . 4_454 ?
Cl(1a) C(19) 3.55(2) . 4_454 ?
C(8) C(9) 3.57(2) . 3_666 ?

loop_
_geom_torsion_atom_site_label_1
_geom_torsion_atom_site_label_2
_geom_torsion_atom_site_label_3
_geom_torsion_atom_site_label_4
_geom_torsion
_geom_torsion_site_symmetry_1
_geom_torsion_site_symmetry_2
_geom_torsion_site_symmetry_3
_geom_torsion_site_symmetry_4
_geom_torsion_publ_flag
W S(1) C(1) C(2) -108(1) . . . . yes
Cl(1a) Cl(1b) C(4a) C(3) 58(17) . . . . yes
Cl(1a) Cl(1b) C(4a) C(4b) 119(16) . . . . yes
Cl(1a) Cl(1b) C(4b) C(3) -95(8) . . . . yes
Cl(1a) Cl(1b) C(4b) C(4a) -143(8) . . . . yes
Cl(1a) C(4a) Cl(1b) C(4b) -119(16) . . . . yes
Cl(1a) C(4a) C(3) C(2) -52(4) . . . . yes
Cl(1a) C(4a) C(3) C(4b) 74(3) . . . . yes
Cl(1a) C(4a) C(4b) Cl(1b) 4(1) . . . . yes
Cl(1a) C(4a) C(4b) C(3) -124(2) . . . . yes
Cl(1a) C(4b) Cl(1b) C(4a) 143(8) . . . . yes
Cl(1a) C(4b) C(3) C(2) 38(5) . . . . yes
Cl(1a) C(4b) C(3) C(4a) -45(1) . . . . yes
Cl(1a) C(4b) C(4a) Cl(1b) -4(1) . . . . yes
Cl(1a) C(4b) C(4a) C(3) 124(2) . . . . yes
Cl(1b) Cl(1a) C(4a) C(3) -123(17) . . . . yes
Cl(1b) Cl(1a) C(4a) C(4b) -60(16) . . . . yes
Cl(1b) Cl(1a) C(4b) C(3) 85(8) . . . . yes
Cl(1b) Cl(1a) C(4b) C(4a) 34(8) . . . . yes
Cl(1b) C(4a) Cl(1a) C(4b) 60(16) . . . . yes
Cl(1b) C(4a) C(3) C(2) -57(4) . . . . yes
Cl(1b) C(4a) C(3) C(4b) 69(4) . . . . yes
Cl(1b) C(4a) C(4b) C(3) -128(2) . . . . yes
Cl(1b) C(4b) Cl(1a) C(4a) -34(8) . . . . yes
Cl(1b) C(4b) C(3) C(2) 44(5) . . . . yes
Cl(1b) C(4b) C(3) C(4a) -39(2) . . . . yes
Cl(1b) C(4b) C(4a) C(3) 128(2) . . . . yes
S(1) C(1) C(2) C(3) -47(3) . . . . yes
S(2) W S(1) C(1) -80.1(7) . . . . yes
S(3) W S(1) C(1) 161.8(7) . . . . yes
S(4) W S(1) C(1) 41.1(7) . . . . yes
P C(5) C(6) C(7) -178(1) . . . . yes
P C(5) C(10) C(9) 177(1) . . . . yes
P C(11) C(12) C(13) -176(1) . . . . yes
P C(11) C(16) C(15) 177(1) . . . . yes
P C(17) C(18) C(19) 173(1) . . . . yes
P C(17) C(22) C(21) -169(1) . . . . yes
P C(23) C(24) C(25) -176(1) . . . . yes
P C(23) C(28) C(27) 177(1) . . . . yes
C(1) C(2) C(3) C(4a) -146(2) . . . . yes
C(1) C(2) C(3) C(4b) 161(3) . . . . yes
C(2) C(3) C(4a) C(4b) -127(4) . . . . yes
C(2) C(3) C(4b) C(4a) 83(4) . . . . yes
C(3) C(4a) Cl(1a) C(4b) -63(2) . . . . yes
C(3) C(4a) Cl(1b) C(4b) -60(3) . . . . yes
C(3) C(4b) Cl(1a) C(4a) 51(1) . . . . yes
C(3) C(4b) Cl(1b) C(4a) 47(2) . . . . yes
C(4a) Cl(1a) Cl(1b) C(4b) 90(16) . . . . yes
C(4a) Cl(1b) Cl(1a) C(4b) -90(16) . . . . yes
C(5) P C(11) C(12) 79(1) . . . . yes
C(5) P C(11) C(16) -100(1) . . . . yes
C(5) P C(17) C(18) 37(1) . . . . yes
C(5) P C(17) C(22) -153(1) . . . . yes
C(5) P C(23) C(24) 12(1) . . . . yes
C(5) P C(23) C(28) -162(1) . . . . yes
C(5) C(6) C(7) C(8) 0(2) . . . . yes
C(5) C(10) C(9) C(8) 1(2) . . . . yes
C(6) C(5) P C(11) -2(1) . . . . yes
C(6) C(5) P C(17) -121(1) . . . . yes
C(6) C(5) P C(23) 115(1) . . . . yes
C(6) C(5) C(10) C(9) -3(2) . . . . yes
C(6) C(7) C(8) C(9) -2(2) . . . . yes
C(7) C(6) C(5) C(10) 2(2) . . . . yes
C(7) C(8) C(9) C(10) 1(2) . . . . yes
C(10) C(5) P C(11) 176(1) . . . . yes
C(10) C(5) P C(17) 57(1) . . . . yes
C(10) C(5) P C(23) -65(1) . . . . yes
C(11) P C(17) C(18) -80(1) . . . . yes
C(11) P C(17) C(22) 88(1) . . . . yes
C(11) P C(23) C(24) 131(1) . . . . yes
C(11) P C(23) C(28) -43(1) . . . . yes
C(11) C(12) C(13) C(14) -1(2) . . . . yes
C(11) C(16) C(15) C(14) 0(2) . . . . yes
C(12) C(11) P C(17) -162(1) . . . . yes
C(12) C(11) P C(23) -39(1) . . . . yes
C(12) C(11) C(16) C(15) -2(2) . . . . yes
C(12) C(13) C(14) C(15) -1(2) . . . . yes
C(13) C(12) C(11) C(16) 3(2) . . . . yes
C(13) C(14) C(15) C(16) 2(2) . . . . yes
C(16) C(11) P C(17) 17(1) . . . . yes
C(16) C(11) P C(23) 140(1) . . . . yes
C(17) P C(23) C(24) -108(1) . . . . yes
C(17) P C(23) C(28) 76(1) . . . . yes
C(17) C(18) C(19) C(20) -4(2) . . . . yes
C(17) C(22) C(21) C(20) -2(2) . . . . yes
C(18) C(17) P C(23) 160(1) . . . . yes
C(18) C(17) C(22) C(21) 0(2) . . . . yes
C(18) C(19) C(20) C(21) 2(2) . . . . yes
C(19) C(18) C(17) C(22) 3(2) . . . . yes
C(19) C(20) C(21) C(22) 1(2) . . . . yes
C(22) C(17) P C(23) -30(1) . . . . yes
C(23) C(24) C(25) C(26) 0(2) . . . . yes
C(23) C(28) C(27) C(26) -1(2) . . . . yes
C(24) C(23) C(28) C(27) 3(2) . . . . yes
C(24) C(25) C(26) C(27) 1(3) . . . . yes
C(25) C(24) C(23) C(28) -1(2) . . . . yes
C(25) C(26) C(27) C(28) 0(3) . . . . yes
C(25) C(26) C(27) C(28) 0(3) . . . . yes
